data_4134461
loop_
_publ_author_name
'Chen, Lizhuang'
'Liao, Wei-Qiang'
'Ai, Yong'
'Li, Junyi'
'Deng, Siyu'
'Hou, Yunlong'
'Tang, Yuan-Yuan'

_publ_section_title
;
 Precise Molecular Design Toward Organic-Inorganic Zinc Chloride
 ABX<sub>3</sub> Ferroelectrics.
;
_journal_issue 13
_journal_name_full 'Journal of the American Chemical Society'
_journal_page_first 6236
_journal_page_last 6243
_journal_paper_doi 10.1021/jacs.0c00315
_journal_volume 142
_journal_year 2020
_chemical_formula_moiety 'Cl3 Zn, C4 H11 F N'
_chemical_formula_sum 'C4 H11 Cl3 F N Zn'
_chemical_formula_weight 263.88
_space_group_crystal_system orthorhombic
_space_group_IT_number 26
_space_group_name_Hall 'P 2c -2'
_space_group_name_H-M_alt 'P m c 21'
_atom_sites_solution_hydrogens difmap
_audit_creation_method SHELXL-2014/7
_cell_angle_alpha 90
_cell_angle_beta 90
_cell_angle_gamma 90
_cell_formula_units_Z 4
_cell_length_a 7.1947(2)
_cell_length_b 8.7180(2)
_cell_length_c 15.6452(5)
_cell_measurement_reflns_used 5934
_cell_measurement_temperature 93(2)
_cell_measurement_theta_max 31.5830
_cell_measurement_theta_min 3.6470
_cell_volume 981.32(5)
_computing_cell_refinement 'CrysAlisPro 1.171.39.46 (Rigaku OD, 2018)'
_computing_data_collection 'CrysAlisPro 1.171.39.46 (Rigaku OD, 2018)'
_computing_data_reduction 'CrysAlisPro 1.171.39.46 (Rigaku OD, 2018)'
_computing_molecular_graphics 'DIAMOND (Brandenburg & Putz, 2005)'
_computing_publication_material 'SHELXL-2014/7 (Sheldrick, 2014)'
_computing_structure_refinement 'SHELXL-2014/7 (Sheldrick, 2014)'
_computing_structure_solution 'SHELXL-2014/7 (Sheldrick, 2014)'
_diffrn_ambient_temperature 93(2)
_diffrn_measured_fraction_theta_full 0.999
_diffrn_measured_fraction_theta_max 0.999
_diffrn_measurement_device_type 'XtaLAB Synergy R, DW system, HyPix'
_diffrn_measurement_method 'four-circle diffractometer'
_diffrn_radiation_type MoK\a
_diffrn_radiation_wavelength 0.71073
_diffrn_reflns_av_R_equivalents 0.0279
_diffrn_reflns_av_unetI/netI 0.0216
_diffrn_reflns_Laue_measured_fraction_full 0.999
_diffrn_reflns_Laue_measured_fraction_max 0.999
_diffrn_reflns_limit_h_max 9
_diffrn_reflns_limit_h_min -8
_diffrn_reflns_limit_k_max 11
_diffrn_reflns_limit_k_min -11
_diffrn_reflns_limit_l_max 20
_diffrn_reflns_limit_l_min -18
_diffrn_reflns_number 5548
_diffrn_reflns_point_group_measured_fraction_full 0.903
_diffrn_reflns_point_group_measured_fraction_max 0.883
_diffrn_reflns_theta_full 25.242
_diffrn_reflns_theta_max 27.232
_diffrn_reflns_theta_min 2.604
_diffrn_source 'Rotating-anode X-ray tube'
_exptl_absorpt_coefficient_mu 3.268
_exptl_absorpt_correction_T_max 0.537
_exptl_absorpt_correction_T_min 0.525
_exptl_absorpt_correction_type multi-scan
_exptl_absorpt_process_details 'CrysAlisPro 1.171.39.46 (Rigaku OD, 2018)'
_exptl_crystal_colour Colourless
_exptl_crystal_density_diffrn 1.786
_exptl_crystal_description Prism
_exptl_crystal_F_000 528
_exptl_crystal_size_max 0.200
_exptl_crystal_size_mid 0.200
_exptl_crystal_size_min 0.190
_refine_diff_density_max 0.390
_refine_diff_density_min -0.894
_refine_diff_density_rms 0.102
_refine_ls_abs_structure_details
;
 Flack x determined using 847 quotients [(I+)-(I-)]/[(I+)+(I-)]
 (Parsons, Flack and Wagner, Acta Cryst. B69 (2013) 249-259).
;
_refine_ls_abs_structure_Flack 0.024(12)
_refine_ls_extinction_method none
_refine_ls_goodness_of_fit_ref 1.001
_refine_ls_hydrogen_treatment constr
_refine_ls_matrix_type full
_refine_ls_number_parameters 124
_refine_ls_number_reflns 2384
_refine_ls_number_restraints 13
_refine_ls_restrained_S_all 1.000
_refine_ls_R_factor_all 0.0243
_refine_ls_R_factor_gt 0.0241
_refine_ls_shift/su_max 0.000
_refine_ls_shift/su_mean 0.000
_refine_ls_structure_factor_coef Fsqd
_refine_ls_weighting_details 'w=1/[\s^2^(Fo^2^)+(0.0447P)^2^+0.8011P] where P=(Fo^2^+2Fc^2^)/3'
_refine_ls_weighting_scheme calc
_refine_ls_wR_factor_gt 0.0626
_refine_ls_wR_factor_ref 0.0627
_reflns_Friedel_coverage 0.702
_reflns_Friedel_fraction_full 0.799
_reflns_Friedel_fraction_max 0.757
_reflns_number_gt 2089
_reflns_number_total 2384
_reflns_threshold_expression 'I > 2\s(I)'
_cod_data_source_file ja0c00315_si_003.cif
_cod_data_source_block '[(CH3)3NCH2F]ZnCl3-93K'
_cod_depositor_comments 'Adding full bibliography for 4134460--4134466.cif.'
_cod_database_code 4134461
_shelx_shelxl_version_number 2014/7
_shelx_space_group_comment
;
The symmetry employed for this shelxl refinement is uniquely defined
by the following loop, which should always be used as a source of
symmetry information in preference to the above space-group names.
They are only intended as comments.
;
_shelx_estimated_absorpt_t_min 0.561
_shelx_estimated_absorpt_t_max 0.576

loop_
_space_group_symop_operation_xyz
'x, y, z'
'-x, -y, z+1/2'
'x, -y, z+1/2'
'-x, y, z'

loop_
_atom_site_label
_atom_site_type_symbol
_atom_site_fract_x
_atom_site_fract_y
_atom_site_fract_z
_atom_site_U_iso_or_equiv
_atom_site_adp_type
_atom_site_occupancy
_atom_site_site_symmetry_order
_atom_site_calc_flag
_atom_site_refinement_flags_posn
_atom_site_refinement_flags_adp
_atom_site_refinement_flags_occupancy
_atom_site_disorder_assembly
_atom_site_disorder_group
Zn1 Zn 0.0000 0.21477(7) 0.15148(4) 0.01170(15) Uani 1 2 d S T P . .
Zn2 Zn 0.5000 0.31236(6) 0.18889(4) 0.01177(15) Uani 1 2 d S T P . .
Cl1 Cl 0.0000 -0.01903(14) 0.09192(9) 0.0170(3) Uani 1 2 d S T P . .
Cl2 Cl 0.0000 0.22968(14) 0.29198(9) 0.0155(3) Uani 1 2 d S T P . .
Cl3 Cl 0.25188(11) 0.34975(10) 0.09364(6) 0.01556(19) Uani 1 1 d . . . . .
Cl4 Cl 0.5000 0.07363(13) 0.23681(10) 0.0160(3) Uani 1 2 d S T P . .
Cl5 Cl 0.5000 0.50704(14) 0.28138(9) 0.0172(3) Uani 1 2 d S T P . .
F1 F 0.1853(8) 0.8933(6) 0.3866(3) 0.0291(12) Uani 0.5 1 d . . P . .
F2 F 0.5000 1.0623(11) -0.0635(7) 0.042(2) Uani 0.5 2 d S T P . .
F3 F 0.7120(12) 0.6299(9) -0.0396(6) 0.0131(17) Uani 0.25 1 d . U P . .
N1 N 0.5000 0.8183(5) 0.0003(3) 0.0134(9) Uani 1 2 d S T P . .
N2 N 0.0000 0.7259(5) 0.3139(4) 0.0134(9) Uani 1 2 d S T P . .
C1 C 0.6700(6) 0.7672(6) -0.0470(3) 0.0308(11) Uani 1 1 d . U . . .
H1A H 0.6512 0.7858 -0.1068 0.037 Uiso 1 1 d R U . . .
H1B H 0.7720 0.8300 -0.0286 0.037 Uiso 1 1 d R U . . .
H1C H 0.6512 0.7858 -0.1068 0.037 Uiso 0.5 1 d R U P . .
H1D H 0.7720 0.8300 -0.0286 0.037 Uiso 0.5 1 d R U P . .
C2 C 0.5000 0.9901(7) 0.0061(5) 0.0268(14) Uani 1 2 d S T P . .
H2A H 0.3923 1.0216 0.0378 0.032 Uiso 1 1 d R U . . .
C3 C 0.5000 0.7591(8) 0.0887(5) 0.0316(16) Uani 1 2 d S T P . .
H3A H 0.3911 0.7950 0.1179 0.047 Uiso 1 1 d R U . . .
H3B H 0.5000 0.6491 0.0877 0.047 Uiso 1 2 d R U P . .
C4 C 0.1681(6) 0.8253(5) 0.3183(4) 0.0338(12) Uani 1 1 d . . . . .
H4A H 0.2758 0.7643 0.3056 0.041 Uiso 1 1 d R U . . .
H4B H 0.1572 0.9018 0.2744 0.041 Uiso 1 1 d R U . . .
H4C H 0.2758 0.7643 0.3056 0.041 Uiso 0.25 1 d R U P . .
H4D H 0.1572 0.9018 0.2744 0.041 Uiso 0.25 1 d R U P . .
C5 C 0.0000 0.6438(6) 0.2299(5) 0.0259(13) Uani 1 2 d S T P . .
H5A H -0.1089 0.5808 0.2254 0.039 Uiso 1 1 d R U . . .
H5B H 0.0000 0.7183 0.1848 0.039 Uiso 1 2 d R U P . .
C6 C 0.0000 0.6104(7) 0.3835(4) 0.0331(16) Uani 1 2 d S T P . .
H6A H 0.0000 0.6622 0.4376 0.050 Uiso 1 2 d R U P . .
H6B H -0.1090 0.5474 0.3790 0.050 Uiso 1 1 d R U . . .

loop_
_atom_site_aniso_label
_atom_site_aniso_U_11
_atom_site_aniso_U_22
_atom_site_aniso_U_33
_atom_site_aniso_U_23
_atom_site_aniso_U_13
_atom_site_aniso_U_12
Zn1 0.0111(3) 0.0112(3) 0.0128(3) -0.0006(2) 0.000 0.000
Zn2 0.0117(3) 0.0101(2) 0.0135(3) -0.0003(2) 0.000 0.000
Cl1 0.0177(6) 0.0133(5) 0.0201(7) -0.0048(5) 0.000 0.000
Cl2 0.0170(6) 0.0163(5) 0.0131(7) -0.0011(5) 0.000 0.000
Cl3 0.0106(4) 0.0188(4) 0.0173(4) 0.0034(4) -0.0009(3) -0.0018(3)
Cl4 0.0167(5) 0.0114(5) 0.0200(7) 0.0003(5) 0.000 0.000
Cl5 0.0173(6) 0.0143(5) 0.0199(7) -0.0044(5) 0.000 0.000
F1 0.041(3) 0.023(2) 0.024(3) -0.007(2) -0.012(2) -0.007(2)
F2 0.051(6) 0.034(4) 0.042(6) 0.004(4) 0.000 0.000
F3 0.020(4) 0.010(3) 0.009(4) -0.001(3) 0.006(4) 0.007(3)
N1 0.014(2) 0.0114(19) 0.015(2) -0.0003(18) 0.000 0.000
N2 0.012(2) 0.0119(18) 0.016(2) -0.0011(17) 0.000 0.000
C1 0.019(2) 0.047(3) 0.027(3) -0.018(2) -0.0012(17) 0.0109(19)
C2 0.032(3) 0.013(3) 0.036(4) 0.004(3) 0.000 0.000
C3 0.058(5) 0.023(3) 0.014(3) 0.002(2) 0.000 0.000
C4 0.0113(19) 0.0177(17) 0.072(4) -0.007(2) -0.002(2) -0.0025(14)
C5 0.045(3) 0.014(2) 0.019(3) -0.003(2) 0.000 0.000
C6 0.063(5) 0.017(3) 0.019(4) 0.003(2) 0.000 0.000

loop_
_atom_type_symbol
_atom_type_description
_atom_type_scat_dispersion_real
_atom_type_scat_dispersion_imag
_atom_type_scat_source
C C 0.0033 0.0016 'International Tables Vol C Tables 4.2.6.8 and 6.1.1.4'
H H 0.0000 0.0000 'International Tables Vol C Tables 4.2.6.8 and 6.1.1.4'
N N 0.0061 0.0033 'International Tables Vol C Tables 4.2.6.8 and 6.1.1.4'
F F 0.0171 0.0103 'International Tables Vol C Tables 4.2.6.8 and 6.1.1.4'
Cl Cl 0.1484 0.1585 'International Tables Vol C Tables 4.2.6.8 and 6.1.1.4'
Zn Zn 0.2839 1.4301 'International Tables Vol C Tables 4.2.6.8 and 6.1.1.4'

loop_
_geom_angle_atom_site_label_1
_geom_angle_atom_site_label_2
_geom_angle_atom_site_label_3
_geom_angle
_geom_angle_site_symmetry_1
_geom_angle_site_symmetry_3
_geom_angle_publ_flag
Cl2 Zn1 Cl1 117.95(6) . . ?
Cl2 Zn1 Cl3 110.85(4) . 4 ?
Cl1 Zn1 Cl3 107.23(4) . 4 ?
Cl2 Zn1 Cl3 110.85(4) . . ?
Cl1 Zn1 Cl3 107.23(4) . . ?
Cl3 Zn1 Cl3 101.36(5) 4 . ?
Cl4 Zn2 Cl5 119.74(6) . . ?
Cl4 Zn2 Cl3 110.22(4) . 4_655 ?
Cl5 Zn2 Cl3 107.82(4) . 4_655 ?
Cl4 Zn2 Cl3 110.22(4) . . ?
Cl5 Zn2 Cl3 107.82(4) . . ?
Cl3 Zn2 Cl3 98.97(5) 4_655 . ?
Zn1 Cl3 Zn2 105.86(4) . . ?
C3 N1 C1 111.0(3) . . ?
C3 N1 C1 111.0(3) . 4_655 ?
C1 N1 C1 109.5(5) . 4_655 ?
C3 N1 C2 107.0(5) . . ?
C1 N1 C2 109.1(3) . . ?
C1 N1 C2 109.1(3) 4_655 . ?
C6 N2 C4 111.2(4) . . ?
C6 N2 C4 111.2(4) . 4 ?
C4 N2 C4 108.6(4) . 4 ?
C6 N2 C5 108.7(4) . . ?
C4 N2 C5 108.6(4) . . ?
C4 N2 C5 108.6(4) 4 . ?
F3 C1 N1 116.1(6) . . ?
F2 C2 N1 116.6(7) . . ?
F1 C4 N2 113.7(5) . . ?

loop_
_geom_bond_atom_site_label_1
_geom_bond_atom_site_label_2
_geom_bond_distance
_geom_bond_site_symmetry_2
_geom_bond_publ_flag
Zn1 Cl2 2.2019(15) . ?
Zn1 Cl1 2.2412(13) . ?
Zn1 Cl3 2.3426(9) 4 ?
Zn1 Cl3 2.3426(9) . ?
Zn2 Cl4 2.2122(13) . ?
Zn2 Cl5 2.2304(14) . ?
Zn2 Cl3 2.3480(10) 4_655 ?
Zn2 Cl3 2.3480(10) . ?
F1 C4 1.229(7) . ?
F2 C2 1.257(12) . ?
F3 C1 1.240(10) . ?
N1 C3 1.476(9) . ?
N1 C1 1.497(5) . ?
N1 C1 1.497(5) 4_655 ?
N1 C2 1.501(7) . ?
N2 C6 1.483(8) . ?
N2 C4 1.490(5) . ?
N2 C4 1.490(5) 4 ?
N2 C5 1.496(8) . ?

loop_
_geom_torsion_atom_site_label_1
_geom_torsion_atom_site_label_2
_geom_torsion_atom_site_label_3
_geom_torsion_atom_site_label_4
_geom_torsion
_geom_torsion_site_symmetry_1
_geom_torsion_site_symmetry_2
_geom_torsion_site_symmetry_3
_geom_torsion_site_symmetry_4
_geom_torsion_publ_flag
C3 N1 C1 F3 46.0(7) . . . . ?
C1 N1 C1 F3 -77.1(7) 4_655 . . . ?
C2 N1 C1 F3 163.6(6) . . . . ?
C3 N1 C2 F2 180.000(2) . . . . ?
C1 N1 C2 F2 59.8(3) . . . . ?
C1 N1 C2 F2 -59.8(3) 4_655 . . . ?
C6 N2 C4 F1 -57.6(6) . . . . ?
C4 N2 C4 F1 65.0(7) 4 . . . ?
C5 N2 C4 F1 -177.1(5) . . . . ?
